data_4334134
loop_
_publ_author_name
'Jeremy P. Krogman'
'Mark W. Bezpalko'
'Bruce M. Foxman'
'Christine M. Thomas'

_publ_section_title
;
 Synthesis, Structure, and Reactivity of an Anionic Zr-Oxo Relevant to CO2
 Reduction by a Zr/Co Heterobimetallic Complex
;
_journal_name_full 'Inorganic Chemistry'
_journal_page_first 3022
_journal_page_last 3031
_journal_paper_doi 10.1021/ic302473j
_journal_volume 52
_journal_year 2013
_chemical_formula_moiety 'C55.50 H96 Co1 N3 O3 P3 Zr1'
_chemical_formula_sum 'C55.5 H96 Co N3 O3 P3 Zr'
_chemical_formula_weight 1096.46
_space_group_IT_number 13
_symmetry_cell_setting monoclinic
_symmetry_space_group_name_Hall '-P 2yac'
_symmetry_space_group_name_H-M 'P 1 2/n 1'
_atom_sites_solution_hydrogens difmap
_atom_sites_solution_primary other
_audit_creation_date 2012-07-19
_audit_creation_method CRYSTALS_ver_14.43
_cell_angle_alpha 90
_cell_angle_beta 99.102(3)
_cell_angle_gamma 90
_cell_formula_units_Z 4
_cell_length_a 12.6171(6)
_cell_length_b 12.1454(6)
_cell_length_c 38.0195(16)
_cell_measurement_reflns_used 5552
_cell_measurement_temperature 120
_cell_measurement_theta_max 26
_cell_measurement_theta_min 2
_cell_volume 5752.7(5)
_computing_cell_refinement 'Apex2 (Bruker AXS, 2006)'
_computing_data_collection 'Apex2 (Bruker AXS, 2006)'
_computing_data_reduction 'Apex2 (Bruker AXS, 2006)'
_computing_molecular_graphics 'CAMERON (Watkin et al., 1996)'
_computing_publication_material 'CRYSTALS (Betteridge et al., 2003)'
_computing_structure_refinement 'CRYSTALS (Betteridge et al., 2003)'
_computing_structure_solution 'Superflip (Palatinus & Chapuis, 2007)'
_diffrn_ambient_temperature 120
_diffrn_measured_fraction_theta_full 0.987
_diffrn_measured_fraction_theta_max 0.987
_diffrn_measurement_device Area
_diffrn_measurement_device_type 'Bruker Kappa Apex2'
_diffrn_measurement_method '\f & \w scans'
_diffrn_radiation_monochromator graphite
_diffrn_radiation_type 'Mo K\a'
_diffrn_radiation_wavelength 0.71073
_diffrn_reflns_av_R_equivalents 0.072
_diffrn_reflns_limit_h_max 15
_diffrn_reflns_limit_h_min -15
_diffrn_reflns_limit_k_max 14
_diffrn_reflns_limit_k_min -14
_diffrn_reflns_limit_l_max 45
_diffrn_reflns_limit_l_min -45
_diffrn_reflns_number 40026
_diffrn_reflns_theta_full 25.227
_diffrn_reflns_theta_max 25.227
_diffrn_reflns_theta_min 1.677
_diffrn_standards_number 0
_exptl_absorpt_coefficient_mu 0.596
_exptl_absorpt_correction_T_max 0.94
_exptl_absorpt_correction_T_min 0.88
_exptl_absorpt_correction_type numerical
_exptl_absorpt_process_details
; 
 Analytical Absorption (De Meulenaer & Tompa, 1965) 
;
_exptl_crystal_colour orange
_exptl_crystal_density_diffrn 1.266
_exptl_crystal_description prism
_exptl_crystal_F_000 2344
_exptl_crystal_size_max 0.380
_exptl_crystal_size_mid 0.220
_exptl_crystal_size_min 0.110
_refine_diff_density_max 0.97
_refine_diff_density_min -1.12
_refine_ls_extinction_method none
_refine_ls_goodness_of_fit_ref 0.9509
_refine_ls_hydrogen_treatment constr
_refine_ls_matrix_type full
_refine_ls_number_parameters 599
_refine_ls_number_reflns 10250
_refine_ls_number_restraints 2
_refine_ls_R_factor_all 0.0794
_refine_ls_R_factor_gt 0.0453
_refine_ls_shift/su_max 0.0065345
_refine_ls_shift/su_mean 0.0001643
_refine_ls_structure_factor_coef Fsqd
_refine_ls_weighting_details
;
 Method= Modified Sheldrick 
 w=1/[\s^2^(F^2^) + ( 0.03P)^2^ + 8.30P] 
 ,where P=(max(Fo^2^,0) + 2Fc^2^)/3 
;
_refine_ls_weighting_scheme calc
_refine_ls_wR_factor_all 0.0872
_refine_ls_wR_factor_gt 0.0788
_refine_ls_wR_factor_ref 0.0872
_reflns_limit_h_max 14
_reflns_limit_h_min -15
_reflns_limit_k_max 14
_reflns_limit_k_min 0
_reflns_limit_l_max 45
_reflns_limit_l_min 0
_reflns_number_gt 7196
_reflns_number_total 10250
_reflns_threshold_expression I>2.0\s(I)
_oxford_diffrn_Wilson_B_factor 1.12
_oxford_diffrn_Wilson_scale 156.44
_oxford_refine_ls_r_factor_ref 0.0794
_oxford_refine_ls_scale 0.083754(12)
_oxford_reflns_number_all 10250
_oxford_reflns_threshold_expression_ref I>-10.0\s(I)
_oxford_structure_analysis_title 'JK_288_0m in P2/n'
_cod_data_source_file ic302473j_si_002_08.cif
_cod_data_source_block 7
_cod_original_sg_symbol_H-M 'P 1 2/n 1 '
_cod_original_formula_sum 'C55.50 H96 Co1 N3 O3 P3 Zr1'
_cod_database_code 4334134

loop_
_symmetry_equiv_pos_as_xyz
x,y,z
-x,-y,-z
-x+1/2,y,-z+1/2
x+1/2,-y,z+1/2

loop_
_atom_site_label
_atom_site_type_symbol
_atom_site_fract_x
_atom_site_fract_y
_atom_site_fract_z
_atom_site_U_iso_or_equiv
_atom_site_occupancy
_atom_site_adp_type
_atom_site_refinement_flags_posn
_atom_site_refinement_flags_adp
_atom_site_refinement_flags_occupancy
_atom_site_disorder_assembly
_atom_site_disorder_group
Zr1 Zr 0.27797(2) 0.24133(3) 0.636073(7) 0.0113 1.0000 Uani . . . . .
Co1 Co 0.19994(3) 0.23373(4) 0.565457(10) 0.0136 1.0000 Uani . . . . .
P1 P 0.34963(7) 0.33622(7) 0.57134(2) 0.0140 1.0000 Uani . . . . .
P2 P 0.08315(7) 0.33175(7) 0.59211(2) 0.0144 1.0000 Uani . . . . .
P3 P 0.22172(8) 0.05862(7) 0.58552(2) 0.0163 1.0000 Uani . . . . .
O1 O 0.41689(17) 0.21818(19) 0.68021(5) 0.0194 1.0000 Uani . . . . .
O2 O 0.25438(18) 0.20118(18) 0.69216(5) 0.0169 1.0000 Uani . . . . .
O3 O 0.1185(2) 0.2405(2) 0.48889(6) 0.0333 1.0000 Uani . . . . .
N1 N 0.3880(2) 0.3554(2) 0.61563(6) 0.0132 1.0000 Uani . . . . .
N2 N 0.1196(2) 0.3043(2) 0.63588(6) 0.0135 1.0000 Uani . . . . .
N3 N 0.2806(2) 0.0656(2) 0.62840(6) 0.0147 1.0000 Uani . . . . .
C1 C 0.4782(3) 0.4186(3) 0.63345(8) 0.0144 1.0000 Uani . . . . .
C2 C 0.4661(3) 0.5312(3) 0.64129(8) 0.0173 1.0000 Uani . . . . .
C3 C 0.5537(3) 0.5898(3) 0.65862(8) 0.0218 1.0000 Uani . . . . .
C4 C 0.6535(3) 0.5434(3) 0.66896(8) 0.0223 1.0000 Uani . . . . .
C5 C 0.6637(3) 0.4333(3) 0.66151(8) 0.0211 1.0000 Uani . . . . .
C6 C 0.5788(3) 0.3693(3) 0.64470(8) 0.0158 1.0000 Uani . . . . .
C7 C 0.3640(3) 0.5949(3) 0.63102(9) 0.0215 1.0000 Uani . . . . .
C8 C 0.7466(3) 0.6089(3) 0.68843(10) 0.0393 1.0000 Uani . . . . .
C9 C 0.5998(3) 0.2494(3) 0.64032(8) 0.0227 1.0000 Uani . . . . .
C10 C 0.4581(3) 0.2597(3) 0.55337(8) 0.0174 1.0000 Uani . . . . .
C11 C 0.5652(3) 0.3183(3) 0.55344(9) 0.0258 1.0000 Uani . . . . .
C12 C 0.4222(3) 0.2089(3) 0.51647(8) 0.0245 1.0000 Uani . . . . .
C13 C 0.3395(3) 0.4735(3) 0.54836(8) 0.0199 1.0000 Uani . . . . .
C14 C 0.4396(3) 0.5470(3) 0.55248(9) 0.0246 1.0000 Uani . . . . .
C15 C 0.2946(3) 0.4650(3) 0.50843(8) 0.0249 1.0000 Uani . . . . .
C16 C 0.0682(3) 0.3295(3) 0.66644(8) 0.0143 1.0000 Uani . . . . .
C17 C -0.0199(3) 0.2711(3) 0.67413(8) 0.0174 1.0000 Uani . . . . .
C18 C -0.0665(3) 0.3019(3) 0.70392(8) 0.0211 1.0000 Uani . . . . .
C19 C -0.0255(3) 0.3838(3) 0.72708(8) 0.0242 1.0000 Uani . . . . .
C20 C 0.0668(3) 0.4346(3) 0.72034(9) 0.0247 1.0000 Uani . . . . .
C21 C 0.1158(3) 0.4090(3) 0.69114(8) 0.0186 1.0000 Uani . . . . .
C22 C -0.0669(3) 0.1721(3) 0.65361(8) 0.0202 1.0000 Uani . . . . .
C23 C -0.0766(3) 0.4125(4) 0.75920(9) 0.0374 1.0000 Uani . . . . .
C24 C 0.2196(3) 0.4653(3) 0.68754(9) 0.0302 1.0000 Uani . . . . .
C25 C 0.0886(3) 0.4845(3) 0.58745(8) 0.0172 1.0000 Uani . . . . .
C26 C 0.0570(3) 0.5249(3) 0.54899(9) 0.0260 1.0000 Uani . . . . .
C27 C 0.0366(3) 0.5573(3) 0.61278(9) 0.0272 1.0000 Uani . . . . .
C28 C -0.0599(3) 0.2941(3) 0.57719(8) 0.0171 1.0000 Uani . . . . .
C29 C -0.0944(3) 0.2915(3) 0.53658(8) 0.0231 1.0000 Uani . . . . .
C30 C -0.1404(3) 0.3645(3) 0.59343(9) 0.0224 1.0000 Uani . . . . .
C31 C 0.3135(3) -0.0196(3) 0.65431(8) 0.0161 1.0000 Uani . . . . .
C32 C 0.4207(3) -0.0558(3) 0.66003(8) 0.0182 1.0000 Uani . . . . .
C33 C 0.4520(3) -0.1351(3) 0.68613(9) 0.0230 1.0000 Uani . . . . .
C34 C 0.3819(3) -0.1815(3) 0.70649(8) 0.0231 1.0000 Uani . . . . .
C35 C 0.2785(3) -0.1426(3) 0.70116(8) 0.0233 1.0000 Uani . . . . .
C36 C 0.2420(3) -0.0615(3) 0.67604(8) 0.0186 1.0000 Uani . . . . .
C37 C 0.5038(3) -0.0129(3) 0.63934(10) 0.0267 1.0000 Uani . . . . .
C38 C 0.4182(4) -0.2712(3) 0.73309(10) 0.0385 1.0000 Uani . . . . .
C39 C 0.1295(3) -0.0198(3) 0.67456(9) 0.0226 1.0000 Uani . . . . .
C40 C 0.0927(3) -0.0170(3) 0.58345(9) 0.0208 1.0000 Uani . . . . .
C41 C 0.1003(3) -0.1402(3) 0.59237(9) 0.0288 1.0000 Uani . . . . .
C42 C 0.0158(3) 0.0004(3) 0.54867(9) 0.0280 1.0000 Uani . . . . .
C43 C 0.3083(3) -0.0252(3) 0.56005(8) 0.0219 1.0000 Uani . . . . .
C44 C 0.3444(3) -0.1394(3) 0.57420(9) 0.0291 1.0000 Uani . . . . .
C45 C 0.2600(3) -0.0363(3) 0.52046(8) 0.0299 1.0000 Uani . . . . .
C46 C 0.1496(3) 0.2375(3) 0.51920(8) 0.0196 1.0000 Uani . . . . .
C47 C 0.3543(3) 0.1881(3) 0.70182(8) 0.0160 1.0000 Uani . . . . .
C48 C 0.3965(3) 0.1384(3) 0.73694(8) 0.0227 1.0000 Uani . . . . .
C49 C 0.750000(10) 1.0639(7) 0.750000(10) 0.0730 1.0000 Uani S T . . .
C50 C 0.7575(4) 0.9971(5) 0.71705(13) 0.0688 1.0000 Uani . . . . .
C51 C 0.8535(4) 0.9213(5) 0.71937(14) 0.0679 1.0000 Uani . . . . .
C52 C 0.7230(4) 0.6488(4) 0.58604(11) 0.0455 1.0000 Uani . . . . .
C53 C 0.7614(7) 0.7567(7) 0.6049(2) 0.045(2) 0.606(10) Uiso . . P 1 1
C54 C 0.7295(6) 0.8609(5) 0.58168(18) 0.033(2) 0.606(10) Uiso . . P 1 1
C55 C 0.7637(7) 0.9686(6) 0.5997(2) 0.033(2) 0.606(10) Uiso . . P 1 1
C56 C 0.7260(6) 1.0631(7) 0.57676(19) 0.036(2) 0.606(10) Uiso . . P 1 1
C530 C 0.6962(11) 0.7576(10) 0.5932(3) 0.044(3) 0.394(10) Uiso . . P 1 2
C540 C 0.7948(10) 0.8314(10) 0.6001(3) 0.041(4) 0.394(10) Uiso . . P 1 2
C550 C 0.7852(13) 0.9376(14) 0.6089(4) 0.065(5) 0.394(10) Uiso . . P 1 2
C560 C 0.7098(13) 1.0116(15) 0.5785(4) 0.067(5) 0.394(10) Uiso . . P 1 2
H31 H 0.5437 0.6651 0.6631 0.0257 1.0000 Uiso R . . . .
H51 H 0.7301 0.3995 0.6681 0.0250 1.0000 Uiso R . . . .
H71 H 0.3061 0.5462 0.6224 0.0320 1.0000 Uiso R . . . .
H72 H 0.3467 0.6347 0.6509 0.0322 1.0000 Uiso R . . . .
H73 H 0.3723 0.6461 0.6131 0.0325 1.0000 Uiso R . . . .
H81 H 0.7455 0.6100 0.7131 0.0595 1.0000 Uiso R . . . .
H82 H 0.8131 0.5773 0.6846 0.0597 1.0000 Uiso R . . . .
H83 H 0.7457 0.6836 0.6803 0.0590 1.0000 Uiso R . . . .
H91 H 0.6582 0.2369 0.6279 0.0345 1.0000 Uiso R . . . .
H92 H 0.5389 0.2125 0.6277 0.0338 1.0000 Uiso R . . . .
H93 H 0.6157 0.2125 0.6628 0.0344 1.0000 Uiso R . . . .
H101 H 0.4713 0.1955 0.5698 0.0205 1.0000 Uiso R . . . .
H111 H 0.5869 0.3612 0.5745 0.0383 1.0000 Uiso R . . . .
H112 H 0.6198 0.2625 0.5523 0.0385 1.0000 Uiso R . . . .
H113 H 0.5627 0.3659 0.5329 0.0397 1.0000 Uiso R . . . .
H121 H 0.3524 0.1765 0.5153 0.0371 1.0000 Uiso R . . . .
H122 H 0.4192 0.2654 0.4981 0.0365 1.0000 Uiso R . . . .
H123 H 0.4728 0.1535 0.5117 0.0368 1.0000 Uiso R . . . .
H131 H 0.2851 0.5122 0.5594 0.0235 1.0000 Uiso R . . . .
H141 H 0.4838 0.5264 0.5354 0.0363 1.0000 Uiso R . . . .
H142 H 0.4182 0.6227 0.5478 0.0366 1.0000 Uiso R . . . .
H143 H 0.4832 0.5412 0.5757 0.0360 1.0000 Uiso R . . . .
H151 H 0.2272 0.4245 0.5044 0.0365 1.0000 Uiso R . . . .
H152 H 0.2806 0.5376 0.4986 0.0365 1.0000 Uiso R . . . .
H153 H 0.3455 0.4297 0.4958 0.0367 1.0000 Uiso R . . . .
H181 H -0.1270 0.2626 0.7082 0.0245 1.0000 Uiso R . . . .
H201 H 0.0977 0.4886 0.7357 0.0301 1.0000 Uiso R . . . .
H221 H -0.0763 0.1133 0.6700 0.0299 1.0000 Uiso R . . . .
H222 H -0.1365 0.1901 0.6402 0.0298 1.0000 Uiso R . . . .
H223 H -0.0213 0.1450 0.6368 0.0298 1.0000 Uiso R . . . .
H231 H -0.0434 0.3748 0.7795 0.0569 1.0000 Uiso R . . . .
H232 H -0.1502 0.3942 0.7555 0.0565 1.0000 Uiso R . . . .
H233 H -0.0718 0.4889 0.7639 0.0570 1.0000 Uiso R . . . .
H241 H 0.2201 0.5407 0.6950 0.0449 1.0000 Uiso R . . . .
H242 H 0.2323 0.4620 0.6634 0.0455 1.0000 Uiso R . . . .
H243 H 0.2780 0.4286 0.7013 0.0455 1.0000 Uiso R . . . .
H251 H 0.1642 0.4996 0.5934 0.0200 1.0000 Uiso R . . . .
H261 H 0.0834 0.4750 0.5327 0.0387 1.0000 Uiso R . . . .
H262 H 0.0876 0.5970 0.5466 0.0390 1.0000 Uiso R . . . .
H263 H -0.0215 0.5290 0.5428 0.0383 1.0000 Uiso R . . . .
H271 H 0.0427 0.5240 0.6354 0.0407 1.0000 Uiso R . . . .
H272 H -0.0379 0.5661 0.6035 0.0411 1.0000 Uiso R . . . .
H273 H 0.0722 0.6273 0.6150 0.0407 1.0000 Uiso R . . . .
H281 H -0.0660 0.2193 0.5858 0.0197 1.0000 Uiso R . . . .
H291 H -0.0498 0.2415 0.5255 0.0349 1.0000 Uiso R . . . .
H292 H -0.0903 0.3642 0.5265 0.0342 1.0000 Uiso R . . . .
H293 H -0.1681 0.2668 0.5309 0.0348 1.0000 Uiso R . . . .
H301 H -0.2088 0.3264 0.5909 0.0340 1.0000 Uiso R . . . .
H302 H -0.1512 0.4339 0.5811 0.0342 1.0000 Uiso R . . . .
H303 H -0.1151 0.3801 0.6183 0.0333 1.0000 Uiso R . . . .
H331 H 0.5228 -0.1560 0.6899 0.0277 1.0000 Uiso R . . . .
H351 H 0.2293 -0.1691 0.7147 0.0278 1.0000 Uiso R . . . .
H371 H 0.5579 0.0253 0.6552 0.0399 1.0000 Uiso R . . . .
H372 H 0.4739 0.0374 0.6214 0.0399 1.0000 Uiso R . . . .
H373 H 0.5377 -0.0710 0.6288 0.0406 1.0000 Uiso R . . . .
H381 H 0.4570 -0.3275 0.7234 0.0587 1.0000 Uiso R . . . .
H382 H 0.4628 -0.2409 0.7530 0.0586 1.0000 Uiso R . . . .
H383 H 0.3576 -0.3035 0.7414 0.0582 1.0000 Uiso R . . . .
H391 H 0.1241 0.0574 0.6682 0.0338 1.0000 Uiso R . . . .
H392 H 0.0794 -0.0616 0.6582 0.0340 1.0000 Uiso R . . . .
H393 H 0.1091 -0.0264 0.6976 0.0343 1.0000 Uiso R . . . .
H401 H 0.0593 0.0198 0.6019 0.0241 1.0000 Uiso R . . . .
H411 H 0.1172 -0.1803 0.5724 0.0431 1.0000 Uiso R . . . .
H412 H 0.1544 -0.1563 0.6126 0.0423 1.0000 Uiso R . . . .
H413 H 0.0320 -0.1677 0.5970 0.0422 1.0000 Uiso R . . . .
H421 H 0.0421 -0.0367 0.5297 0.0419 1.0000 Uiso R . . . .
H422 H -0.0523 -0.0293 0.5516 0.0419 1.0000 Uiso R . . . .
H423 H 0.0077 0.0777 0.5432 0.0417 1.0000 Uiso R . . . .
H431 H 0.3723 0.0197 0.5613 0.0260 1.0000 Uiso R . . . .
H441 H 0.3588 -0.1399 0.5998 0.0436 1.0000 Uiso R . . . .
H442 H 0.4094 -0.1609 0.5656 0.0434 1.0000 Uiso R . . . .
H443 H 0.2886 -0.1920 0.5668 0.0435 1.0000 Uiso R . . . .
H451 H 0.3161 -0.0609 0.5076 0.0448 1.0000 Uiso R . . . .
H452 H 0.2328 0.0325 0.5109 0.0445 1.0000 Uiso R . . . .
H453 H 0.2023 -0.0901 0.5174 0.0449 1.0000 Uiso R . . . .
H481 H 0.3776 0.0628 0.7361 0.0350 1.0000 Uiso R . . . .
H482 H 0.3651 0.1738 0.7550 0.0342 1.0000 Uiso R . . . .
H483 H 0.4735 0.1454 0.7419 0.0341 1.0000 Uiso R . . . .
H492 H 0.8142 1.1109 0.7549 0.0883 1.0000 Uiso R . . . .
H501 H 0.6929 0.9508 0.7120 0.0833 1.0000 Uiso R . . . .
H502 H 0.7605 1.0486 0.6973 0.0837 1.0000 Uiso R . . . .
H511 H 0.8553 0.8877 0.6967 0.1015 1.0000 Uiso R . . . .
H512 H 0.9187 0.9624 0.7269 0.1022 1.0000 Uiso R . . . .
H513 H 0.8431 0.8654 0.7369 0.1017 1.0000 Uiso R . . . .
H521 H 0.7623 0.6479 0.5661 0.0680 0.394(10) Uiso R . P 1 2
H522 H 0.6480 0.6560 0.5761 0.0677 0.606(10) Uiso R . P 1 1
H523 H 0.7647 0.6352 0.5671 0.0681 0.606(10) Uiso R . P 1 1
H524 H 0.7670 0.6172 0.6066 0.0678 0.394(10) Uiso R . P 1 2
H525 H 0.6589 0.6058 0.5802 0.0680 0.394(10) Uiso R . P 1 2
H526 H 0.7329 0.5892 0.6028 0.0678 0.606(10) Uiso R . P 1 1
H531 H 0.7280 0.7637 0.6263 0.0542 0.606(10) Uiso R . P 1 1
H532 H 0.8389 0.7536 0.6105 0.0530 0.606(10) Uiso R . P 1 1
H541 H 0.7636 0.8552 0.5602 0.0403 0.606(10) Uiso R . P 1 1
H542 H 0.6515 0.8641 0.5740 0.0398 0.606(10) Uiso R . P 1 1
H551 H 0.7304 0.9730 0.6216 0.0401 0.606(10) Uiso R . P 1 1
H552 H 0.8421 0.9701 0.6065 0.0398 0.606(10) Uiso R . P 1 1
H561 H 0.6488 1.0597 0.5701 0.0520 0.606(10) Uiso R . P 1 1
H562 H 0.7583 1.0607 0.5554 0.0535 0.606(10) Uiso R . P 1 1
H563 H 0.7461 1.1324 0.5884 0.0529 0.606(10) Uiso R . P 1 1
H5301 H 0.6615 0.7578 0.6143 0.0528 0.394(10) Uiso R . P 1 2
H5302 H 0.6470 0.7866 0.5730 0.0530 0.394(10) Uiso R . P 1 2
H5401 H 0.8433 0.7952 0.6192 0.0489 0.394(10) Uiso R . P 1 2
H5402 H 0.8277 0.8280 0.5786 0.0492 0.394(10) Uiso R . P 1 2
H5501 H 0.7522 0.9394 0.6306 0.0780 0.394(10) Uiso R . P 1 2
H5502 H 0.8568 0.9697 0.6137 0.0778 0.394(10) Uiso R . P 1 2
H5601 H 0.7548 1.0541 0.5655 0.1002 0.394(10) Uiso R . P 1 2
H5602 H 0.6630 1.0599 0.5885 0.1001 0.394(10) Uiso R . P 1 2
H5603 H 0.6666 0.9612 0.5628 0.0998 0.394(10) Uiso R . P 1 2

loop_
_atom_site_aniso_label
_atom_site_aniso_U_11
_atom_site_aniso_U_22
_atom_site_aniso_U_33
_atom_site_aniso_U_23
_atom_site_aniso_U_13
_atom_site_aniso_U_12
Zr1 0.01500(17) 0.01090(17) 0.00781(14) 0.00049(14) 0.00120(12) -0.00020(15)
Co1 0.0195(3) 0.0125(2) 0.0083(2) 0.00042(19) 0.00069(18) -0.0005(2)
P1 0.0165(5) 0.0160(5) 0.0098(4) 0.0024(4) 0.0029(4) 0.0001(4)
P2 0.0159(5) 0.0168(5) 0.0101(4) 0.0026(4) 0.0006(3) 0.0005(4)
P3 0.0267(5) 0.0130(4) 0.0082(4) 0.0000(4) -0.0001(4) 0.0008(4)
O1 0.0173(13) 0.0273(14) 0.0131(11) 0.0038(10) 0.0013(10) -0.0025(11)
O2 0.0174(14) 0.0242(13) 0.0091(11) 0.0038(10) 0.0025(10) 0.0013(11)
O3 0.0487(17) 0.0375(16) 0.0105(12) 0.0022(12) -0.0048(11) -0.0086(14)
N1 0.0164(16) 0.0146(14) 0.0085(13) 0.0017(11) 0.0016(11) -0.0011(12)
N2 0.0137(15) 0.0187(15) 0.0082(13) 0.0002(11) 0.0022(11) -0.0009(12)
N3 0.0237(17) 0.0128(14) 0.0074(13) 0.0018(11) 0.0015(12) 0.0012(13)
C1 0.0165(19) 0.0192(19) 0.0078(15) 0.0025(14) 0.0032(14) -0.0056(15)
C2 0.024(2) 0.0168(19) 0.0117(16) 0.0009(14) 0.0036(15) -0.0049(16)
C3 0.034(2) 0.0161(19) 0.0157(17) 0.0014(15) 0.0056(16) -0.0074(17)
C4 0.023(2) 0.031(2) 0.0131(17) 0.0026(16) 0.0037(15) -0.0130(18)
C5 0.017(2) 0.030(2) 0.0158(17) 0.0058(16) 0.0029(15) -0.0018(17)
C6 0.018(2) 0.0189(19) 0.0118(16) 0.0028(14) 0.0051(14) -0.0021(15)
C7 0.030(2) 0.0140(18) 0.0213(18) -0.0019(15) 0.0069(16) 0.0005(16)
C8 0.039(3) 0.045(3) 0.032(2) 0.001(2) -0.0023(19) -0.020(2)
C9 0.0199(19) 0.028(2) 0.0207(17) 0.0068(17) 0.0038(14) 0.0049(18)
C10 0.0179(18) 0.0205(18) 0.0143(15) -0.0003(15) 0.0039(13) 0.0004(16)
C11 0.024(2) 0.031(2) 0.0231(19) -0.0015(17) 0.0068(16) 0.0004(18)
C12 0.025(2) 0.031(2) 0.0185(18) -0.0012(16) 0.0079(16) 0.0049(17)
C13 0.024(2) 0.022(2) 0.0132(17) 0.0046(15) 0.0042(15) -0.0001(16)
C14 0.031(2) 0.024(2) 0.0201(18) 0.0073(16) 0.0069(16) -0.0041(18)
C15 0.030(2) 0.027(2) 0.0176(18) 0.0104(16) 0.0036(16) -0.0024(18)
C16 0.0132(19) 0.0171(18) 0.0124(16) 0.0031(14) 0.0011(14) 0.0039(15)
C17 0.0168(19) 0.0222(19) 0.0127(16) 0.0019(15) 0.0005(14) 0.0044(16)
C18 0.019(2) 0.027(2) 0.0182(17) 0.0072(16) 0.0053(15) 0.0028(16)
C19 0.028(2) 0.032(2) 0.0127(17) -0.0018(16) 0.0047(16) 0.0124(18)
C20 0.034(2) 0.025(2) 0.0143(17) -0.0052(16) 0.0005(16) 0.0068(18)
C21 0.024(2) 0.0181(19) 0.0127(16) 0.0014(15) 0.0012(15) -0.0005(16)
C22 0.021(2) 0.022(2) 0.0180(17) 0.0036(16) 0.0054(15) -0.0041(16)
C23 0.046(3) 0.051(3) 0.0184(19) -0.0018(19) 0.0144(18) 0.012(2)
C24 0.035(2) 0.033(2) 0.0212(19) -0.0075(18) 0.0008(17) -0.0112(19)
C25 0.019(2) 0.0168(18) 0.0141(17) 0.0023(14) -0.0030(15) -0.0024(15)
C26 0.031(2) 0.026(2) 0.0209(18) 0.0077(16) 0.0028(16) 0.0018(18)
C27 0.040(3) 0.0175(19) 0.0235(19) 0.0027(16) 0.0033(17) 0.0022(18)
C28 0.0148(19) 0.0202(18) 0.0153(16) 0.0011(14) -0.0007(14) -0.0015(15)
C29 0.020(2) 0.030(2) 0.0171(17) -0.0022(16) -0.0038(15) 0.0009(16)
C30 0.017(2) 0.029(2) 0.0207(18) 0.0005(16) 0.0020(15) 0.0033(17)
C31 0.029(2) 0.0096(17) 0.0082(16) -0.0030(14) -0.0026(15) -0.0011(15)
C32 0.026(2) 0.0105(17) 0.0172(17) -0.0046(14) 0.0012(15) 0.0016(16)
C33 0.030(2) 0.0156(19) 0.0202(18) -0.0043(15) -0.0060(16) 0.0049(17)
C34 0.041(3) 0.0124(18) 0.0141(17) 0.0002(15) -0.0003(17) 0.0022(17)
C35 0.039(2) 0.0182(19) 0.0124(17) -0.0008(15) 0.0035(16) -0.0054(18)
C36 0.028(2) 0.0155(18) 0.0120(16) -0.0023(15) 0.0018(15) -0.0005(16)
C37 0.028(2) 0.019(2) 0.034(2) 0.0008(17) 0.0065(18) 0.0029(17)
C38 0.063(3) 0.024(2) 0.026(2) 0.0102(18) 0.001(2) 0.009(2)
C39 0.030(2) 0.022(2) 0.0170(18) 0.0026(15) 0.0064(16) -0.0031(17)
C40 0.029(2) 0.0164(19) 0.0162(18) -0.0035(15) 0.0018(16) -0.0027(16)
C41 0.042(3) 0.019(2) 0.024(2) 0.0015(16) -0.0008(18) -0.0070(18)
C42 0.032(2) 0.025(2) 0.0234(19) -0.0029(17) -0.0057(17) -0.0054(18)
C43 0.039(2) 0.0164(19) 0.0107(17) -0.0027(15) 0.0053(16) 0.0035(17)
C44 0.044(3) 0.022(2) 0.0210(19) -0.0042(16) 0.0044(18) 0.0090(19)
C45 0.046(3) 0.028(2) 0.0155(18) -0.0047(17) 0.0050(17) 0.006(2)
C46 0.023(2) 0.0182(19) 0.0181(17) 0.0006(16) 0.0053(14) -0.0026(17)
C47 0.024(2) 0.0107(17) 0.0122(16) -0.0027(14) 0.0007(15) 0.0003(15)
C48 0.027(2) 0.026(2) 0.0129(17) 0.0041(15) -0.0025(15) 0.0004(17)
C49 0.059(5) 0.075(6) 0.093(6) 0.0000 0.034(5) 0.0000
C50 0.049(3) 0.097(4) 0.059(3) 0.025(3) 0.005(3) -0.018(3)
C51 0.067(4) 0.073(4) 0.061(3) -0.008(3) 0.003(3) -0.009(3)
C52 0.046(3) 0.048(3) 0.042(3) 0.001(2) 0.009(2) -0.010(2)

loop_
_atom_type_symbol
_atom_type_scat_dispersion_real
_atom_type_scat_dispersion_imag
_atom_type_scat_Cromer_Mann_a1
_atom_type_scat_Cromer_Mann_b1
_atom_type_scat_Cromer_Mann_a2
_atom_type_scat_Cromer_Mann_b2
_atom_type_scat_Cromer_Mann_a3
_atom_type_scat_Cromer_Mann_b3
_atom_type_scat_Cromer_Mann_a4
_atom_type_scat_Cromer_Mann_b4
_atom_type_scat_Cromer_Mann_c
_atom_type_scat_source
C 0.0033 0.0016 2.3100 20.8439 1.0200 10.2075 1.5886 0.5687 0.8650 51.6512 0.2156 'International Tables Vol C 4.2.6.8 and 6.1.1.4'
H 0.0000 0.0000 0.4930 10.5109 0.3229 26.1257 0.1402 3.1424 0.0408 57.7998 0.0030 'International Tables Vol C 4.2.6.8 and 6.1.1.4'
N 0.0061 0.0033 12.2126 0.0057 3.1322 9.8933 2.0125 28.9975 1.1663 0.5826 -11.5290 'International Tables Vol C 4.2.6.8 and 6.1.1.4'
O 0.0106 0.0060 3.0485 13.2771 2.2868 5.7011 1.5463 0.3239 0.8670 32.9089 0.2508 'International Tables Vol C 4.2.6.8 and 6.1.1.4'
P 0.1023 0.0942 6.4345 1.9067 4.1791 27.1570 1.7800 0.5260 1.4908 68.1645 1.1149 'International Tables Vol C 4.2.6.8 and 6.1.1.4'
Co 0.3494 0.9721 12.2841 4.2791 7.3409 0.2784 4.0034 13.5359 2.3488 71.1692 1.0118 'International Tables Vol C 4.2.6.8 and 6.1.1.4'
Zr -2.9673 0.5597 17.8765 1.2762 10.9480 11.9160 5.4173 0.1176 3.6572 87.6627 2.0693 'International Tables Vol C 4.2.6.8 and 6.1.1.4'

loop_
_geom_angle_atom_site_label_1
_geom_angle_site_symmetry_1
_geom_angle_atom_site_label_2
_geom_angle_atom_site_label_3
_geom_angle_site_symmetry_3
_geom_angle
_geom_angle_publ_flag
Co1 . Zr1 P1 . 46.084(19) yes
Co1 . Zr1 P2 . 46.654(19) yes
P1 . Zr1 P2 . 73.96(2) yes
Co1 . Zr1 P3 . 46.880(19) yes
P1 . Zr1 P3 . 79.99(2) yes
P2 . Zr1 P3 . 79.52(3) yes
Co1 . Zr1 O1 . 148.71(6) yes
P1 . Zr1 O1 . 111.24(6) yes
P2 . Zr1 O1 . 161.87(6) yes
P3 . Zr1 O1 . 118.18(6) yes
Co1 . Zr1 O2 . 148.05(6) yes
P1 . Zr1 O2 . 165.21(6) yes
P2 . Zr1 O2 . 113.15(6) yes
P3 . Zr1 O2 . 113.58(6) yes
O1 . Zr1 O2 . 57.96(8) yes
Co1 . Zr1 N1 . 79.71(6) yes
P1 . Zr1 N1 . 34.00(6) yes
P2 . Zr1 N1 . 94.68(7) yes
P3 . Zr1 N1 . 110.22(7) yes
O1 . Zr1 N1 . 83.14(9) yes
Co1 . Zr1 N2 . 79.40(6) yes
P1 . Zr1 N2 . 105.30(7) yes
P2 . Zr1 N2 . 34.15(7) yes
P3 . Zr1 N2 . 97.96(7) yes
O1 . Zr1 N2 . 131.77(9) yes
Co1 . Zr1 N3 . 80.98(6) yes
P1 . Zr1 N3 . 104.93(7) yes
P2 . Zr1 N3 . 108.70(7) yes
P3 . Zr1 N3 . 34.26(7) yes
O1 . Zr1 N3 . 87.15(9) yes
Co1 . Zr1 C47 . 163.70(7) yes
P1 . Zr1 C47 . 140.37(8) yes
P2 . Zr1 C47 . 141.27(8) yes
P3 . Zr1 C47 . 116.85(7) yes
O1 . Zr1 C47 . 29.30(9) yes
O2 . Zr1 N1 . 131.24(9) yes
O2 . Zr1 N2 . 79.48(9) yes
N1 . Zr1 N2 . 114.66(10) yes
O2 . Zr1 N3 . 85.46(9) yes
N1 . Zr1 N3 . 123.67(10) yes
N2 . Zr1 N3 . 112.83(10) yes
O2 . Zr1 C47 . 28.96(9) yes
N1 . Zr1 C47 . 109.72(10) yes
N2 . Zr1 C47 . 107.12(10) yes
N3 . Zr1 C47 . 82.72(9) yes
Zr1 . Co1 P1 . 73.40(2) yes
Zr1 . Co1 P2 . 72.41(2) yes
P1 . Co1 P2 . 105.18(4) yes
Zr1 . Co1 P3 . 72.08(2) yes
P1 . Co1 P3 . 115.64(4) yes
P2 . Co1 P3 . 113.45(4) yes
Zr1 . Co1 C46 . 176.56(11) yes
P1 . Co1 C46 . 104.39(11) yes
P2 . Co1 C46 . 105.95(11) yes
P3 . Co1 C46 . 111.35(11) yes
Zr1 . P1 Co1 . 60.52(2) yes
Zr1 . P1 N1 . 46.31(9) yes
Co1 . P1 N1 . 106.22(10) yes
Zr1 . P1 C10 . 116.35(11) yes
Co1 . P1 C10 . 109.93(11) yes
N1 . P1 C10 . 108.71(14) yes
Zr1 . P1 C13 . 136.02(11) yes
Co1 . P1 C13 . 116.88(11) yes
N1 . P1 C13 . 109.18(14) yes
C10 . P1 C13 . 105.73(15) yes
Zr1 . P2 Co1 . 60.93(2) yes
Zr1 . P2 N2 . 45.33(9) yes
Co1 . P2 N2 . 104.07(10) yes
Zr1 . P2 C25 . 112.52(11) yes
Co1 . P2 C25 . 116.46(11) yes
N2 . P2 C25 . 106.35(14) yes
Zr1 . P2 C28 . 139.50(11) yes
Co1 . P2 C28 . 113.86(11) yes
N2 . P2 C28 . 110.58(14) yes
C25 . P2 C28 . 105.30(16) yes
Zr1 . P3 Co1 . 61.04(2) yes
Zr1 . P3 N3 . 46.14(9) yes
Co1 . P3 N3 . 106.92(10) yes
Zr1 . P3 C40 . 121.21(11) yes
Co1 . P3 C40 . 113.04(11) yes
N3 . P3 C40 . 108.35(14) yes
Zr1 . P3 C43 . 130.29(12) yes
Co1 . P3 C43 . 112.74(11) yes
N3 . P3 C43 . 108.91(14) yes
C40 . P3 C43 . 106.76(16) yes
Zr1 . O1 C47 . 91.57(19) yes
Zr1 . O2 C47 . 91.55(18) yes
P1 . N1 Zr1 . 99.69(12) yes
P1 . N1 C1 . 128.2(2) yes
Zr1 . N1 C1 . 131.66(18) yes
P2 . N2 Zr1 . 100.52(12) yes
P2 . N2 C16 . 131.4(2) yes
Zr1 . N2 C16 . 127.49(19) yes
P3 . N3 Zr1 . 99.60(12) yes
P3 . N3 C31 . 131.3(2) yes
Zr1 . N3 C31 . 128.78(19) yes
N1 . C1 C2 . 120.6(3) yes
N1 . C1 C6 . 121.3(3) yes
C2 . C1 C6 . 118.1(3) yes
C1 . C2 C3 . 119.4(3) yes
C1 . C2 C7 . 124.2(3) yes
C3 . C2 C7 . 116.4(3) yes
C2 . C3 C4 . 123.2(3) yes
C2 . C3 H31 . 117.5 no
C4 . C3 H31 . 119.3 no
C3 . C4 C5 . 116.7(3) yes
C3 . C4 C8 . 121.9(3) yes
C5 . C4 C8 . 121.4(3) yes
C4 . C5 C6 . 123.0(3) yes
C4 . C5 H51 . 118.8 no
C6 . C5 H51 . 118.2 no
C1 . C6 C5 . 119.5(3) yes
C1 . C6 C9 . 123.3(3) yes
C5 . C6 C9 . 117.2(3) yes
C2 . C7 H71 . 110.4 no
C2 . C7 H72 . 110.5 no
H71 . C7 H72 . 109.0 no
C2 . C7 H73 . 110.0 no
H71 . C7 H73 . 109.2 no
H72 . C7 H73 . 107.7 no
C4 . C8 H81 . 111.3 no
C4 . C8 H82 . 110.4 no
H81 . C8 H82 . 108.0 no
C4 . C8 H83 . 111.8 no
H81 . C8 H83 . 107.9 no
H82 . C8 H83 . 107.3 no
C6 . C9 H91 . 112.2 no
C6 . C9 H92 . 111.8 no
H91 . C9 H92 . 107.6 no
C6 . C9 H93 . 111.9 no
H91 . C9 H93 . 107.4 no
H92 . C9 H93 . 105.7 no
P1 . C10 C11 . 117.7(2) yes
P1 . C10 C12 . 113.9(2) yes
C11 . C10 C12 . 108.8(3) yes
P1 . C10 H101 . 102.7 no
C11 . C10 H101 . 107.7 no
C12 . C10 H101 . 104.7 no
C10 . C11 H111 . 113.0 no
C10 . C11 H112 . 107.9 no
H111 . C11 H112 . 107.8 no
C10 . C11 H113 . 111.2 no
H111 . C11 H113 . 108.7 no
H112 . C11 H113 . 108.2 no
C10 . C12 H121 . 110.1 no
C10 . C12 H122 . 110.1 no
H121 . C12 H122 . 108.9 no
C10 . C12 H123 . 110.0 no
H121 . C12 H123 . 109.6 no
H122 . C12 H123 . 108.0 no
P1 . C13 C14 . 118.4(2) yes
P1 . C13 C15 . 112.8(2) yes
C14 . C13 C15 . 108.0(3) yes
P1 . C13 H131 . 103.1 no
C14 . C13 H131 . 107.3 no
C15 . C13 H131 . 106.4 no
C13 . C14 H141 . 109.8 no
C13 . C14 H142 . 109.5 no
H141 . C14 H142 . 107.6 no
C13 . C14 H143 . 113.1 no
H141 . C14 H143 . 106.9 no
H142 . C14 H143 . 109.9 no
C13 . C15 H151 . 111.4 no
C13 . C15 H152 . 109.7 no
H151 . C15 H152 . 107.5 no
C13 . C15 H153 . 110.5 no
H151 . C15 H153 . 109.5 no
H152 . C15 H153 . 108.1 no
N2 . C16 C17 . 122.4(3) yes
N2 . C16 C21 . 118.7(3) yes
C17 . C16 C21 . 118.6(3) yes
C16 . C17 C18 . 119.0(3) yes
C16 . C17 C22 . 124.2(3) yes
C18 . C17 C22 . 116.7(3) yes
C17 . C18 C19 . 123.0(3) yes
C17 . C18 H181 . 117.3 no
C19 . C18 H181 . 119.6 no
C18 . C19 C20 . 116.7(3) yes
C18 . C19 C23 . 121.3(4) yes
C20 . C19 C23 . 122.0(3) yes
C19 . C20 C21 . 123.0(3) yes
C19 . C20 H201 . 119.0 no
C21 . C20 H201 . 118.0 no
C16 . C21 C20 . 119.2(3) yes
C16 . C21 C24 . 122.3(3) yes
C20 . C21 C24 . 118.4(3) yes
C17 . C22 H221 . 109.6 no
C17 . C22 H222 . 110.1 no
H221 . C22 H222 . 108.2 no
C17 . C22 H223 . 112.4 no
H221 . C22 H223 . 108.3 no
H222 . C22 H223 . 108.1 no
C19 . C23 H231 . 111.2 no
C19 . C23 H232 . 111.2 no
H231 . C23 H232 . 107.9 no
C19 . C23 H233 . 110.8 no
H231 . C23 H233 . 108.6 no
H232 . C23 H233 . 106.9 no
C21 . C24 H241 . 111.9 no
C21 . C24 H242 . 110.4 no
H241 . C24 H242 . 109.2 no
C21 . C24 H243 . 110.5 no
H241 . C24 H243 . 108.6 no
H242 . C24 H243 . 106.0 no
P2 . C25 C26 . 113.6(2) yes
P2 . C25 C27 . 119.3(2) yes
C26 . C25 C27 . 110.0(3) yes
P2 . C25 H251 . 102.6 no
C26 . C25 H251 . 105.2 no
C27 . C25 H251 . 104.4 no
C25 . C26 H261 . 110.4 no
C25 . C26 H262 . 109.3 no
H261 . C26 H262 . 109.0 no
C25 . C26 H263 . 110.1 no
H261 . C26 H263 . 108.5 no
H262 . C26 H263 . 109.5 no
C25 . C27 H271 . 110.1 no
C25 . C27 H272 . 109.0 no
H271 . C27 H272 . 108.6 no
C25 . C27 H273 . 109.1 no
H271 . C27 H273 . 109.3 no
H272 . C27 H273 . 110.7 no
P2 . C28 C29 . 114.7(2) yes
P2 . C28 C30 . 114.4(2) yes
C29 . C28 C30 . 108.5(3) yes
P2 . C28 H281 . 104.6 no
C29 . C28 H281 . 107.0 no
C30 . C28 H281 . 107.1 no
C28 . C29 H291 . 111.1 no
C28 . C29 H292 . 110.7 no
H291 . C29 H292 . 109.2 no
C28 . C29 H293 . 109.8 no
H291 . C29 H293 . 108.3 no
H292 . C29 H293 . 107.7 no
C28 . C30 H301 . 109.2 no
C28 . C30 H302 . 110.1 no
H301 . C30 H302 . 108.3 no
C28 . C30 H303 . 111.5 no
H301 . C30 H303 . 109.9 no
H302 . C30 H303 . 107.8 no
N3 . C31 C32 . 119.7(3) yes
N3 . C31 C36 . 121.1(3) yes
C32 . C31 C36 . 119.1(3) yes
C31 . C32 C33 . 118.9(3) yes
C31 . C32 C37 . 123.1(3) yes
C33 . C32 C37 . 118.0(3) yes
C32 . C33 C34 . 123.1(3) yes
C32 . C33 H331 . 117.5 no
C34 . C33 H331 . 119.4 no
C33 . C34 C35 . 117.0(3) yes
C33 . C34 C38 . 121.1(3) yes
C35 . C34 C38 . 121.9(3) yes
C34 . C35 C36 . 123.1(3) yes
C34 . C35 H351 . 120.2 no
C36 . C35 H351 . 116.7 no
C31 . C36 C35 . 118.8(3) yes
C31 . C36 C39 . 123.1(3) yes
C35 . C36 C39 . 118.1(3) yes
C32 . C37 H371 . 109.0 no
C32 . C37 H372 . 111.6 no
H371 . C37 H372 . 107.7 no
C32 . C37 H373 . 111.3 no
H371 . C37 H373 . 107.7 no
H372 . C37 H373 . 109.3 no
C34 . C38 H381 . 112.4 no
C34 . C38 H382 . 109.6 no
H381 . C38 H382 . 108.4 no
C34 . C38 H383 . 110.1 no
H381 . C38 H383 . 108.7 no
H382 . C38 H383 . 107.6 no
C36 . C39 H391 . 111.4 no
C36 . C39 H392 . 111.6 no
H391 . C39 H392 . 109.8 no
C36 . C39 H393 . 109.2 no
H391 . C39 H393 . 107.0 no
H392 . C39 H393 . 107.8 no
P3 . C40 C41 . 116.6(3) yes
P3 . C40 C42 . 113.6(2) yes
C41 . C40 C42 . 109.7(3) yes
P3 . C40 H401 . 102.5 no
C41 . C40 H401 . 107.8 no
C42 . C40 H401 . 105.6 no
C40 . C41 H411 . 109.7 no
C40 . C41 H412 . 112.7 no
H411 . C41 H412 . 108.2 no
C40 . C41 H413 . 110.5 no
H411 . C41 H413 . 106.5 no
H412 . C41 H413 . 109.0 no
C40 . C42 H421 . 109.9 no
C40 . C42 H422 . 107.8 no
H421 . C42 H422 . 109.7 no
C40 . C42 H423 . 110.7 no
H421 . C42 H423 . 109.6 no
H422 . C42 H423 . 109.1 no
P3 . C43 C44 . 118.4(2) yes
P3 . C43 C45 . 112.4(2) yes
C44 . C43 C45 . 108.3(3) yes
P3 . C43 H431 . 102.7 no
C44 . C43 H431 . 107.1 no
C45 . C43 H431 . 107.2 no
C43 . C44 H441 . 111.0 no
C43 . C44 H442 . 110.3 no
H441 . C44 H442 . 107.8 no
C43 . C44 H443 . 109.7 no
H441 . C44 H443 . 107.8 no
H442 . C44 H443 . 110.1 no
C43 . C45 H451 . 108.3 no
C43 . C45 H452 . 111.0 no
H451 . C45 H452 . 109.0 no
C43 . C45 H453 . 110.4 no
H451 . C45 H453 . 109.0 no
H452 . C45 H453 . 109.1 no
O3 . C46 Co1 . 178.8(3) yes
Zr1 . C47 O1 . 59.13(15) yes
Zr1 . C47 O2 . 59.49(15) yes
O1 . C47 O2 . 117.7(3) yes
Zr1 . C47 C48 . 170.3(2) yes
O1 . C47 C48 . 121.5(3) yes
O2 . C47 C48 . 120.7(3) yes
C47 . C48 H481 . 108.2 no
C47 . C48 H482 . 109.6 no
H481 . C48 H482 . 109.3 no
C47 . C48 H483 . 110.3 no
H481 . C48 H483 . 109.4 no
H482 . C48 H483 . 110.0 no
C50 3_656 C49 H492 3_656 108.1 no
C50 3_656 C49 C50 . 114.9(7) yes
H492 3_656 C49 C50 . 108.3 no
C50 3_656 C49 H492 . 108.3 no
H492 3_656 C49 H492 . 109.1 no
C50 . C49 H492 . 108.1 no
C49 . C50 C51 . 115.7(4) yes
C49 . C50 H501 . 108.1 no
C51 . C50 H501 . 107.1 no
C49 . C50 H502 . 108.0 no
C51 . C50 H502 . 107.7 no
H501 . C50 H502 . 110.2 no
C50 . C51 H511 . 109.9 no
C50 . C51 H512 . 109.9 no
H511 . C51 H512 . 110.1 no
C50 . C51 H513 . 105.7 no
H511 . C51 H513 . 110.2 no
H512 . C51 H513 . 111.0 no
C53 . C52 H522 . 108.8 no
C53 . C52 H523 . 109.0 no
H522 . C52 H523 . 109.8 no
C53 . C52 H526 . 109.5 no
H522 . C52 H526 . 110.1 no
H523 . C52 H526 . 109.6 no
C530 . C52 H521 . 109.3 no
C530 . C52 H524 . 110.2 no
H521 . C52 H524 . 109.2 no
C530 . C52 H525 . 109.8 no
H521 . C52 H525 . 109.2 no
H524 . C52 H525 . 109.1 no
C52 . C53 C54 . 113.1(6) yes
C52 . C53 H531 . 108.6 no
C54 . C53 H531 . 107.1 no
C52 . C53 H532 . 107.6 no
C54 . C53 H532 . 108.5 no
H531 . C53 H532 . 112.0 no
C53 . C54 C55 . 114.6(6) yes
C53 . C54 H541 . 107.8 no
C55 . C54 H541 . 107.9 no
C53 . C54 H542 . 111.0 no
C55 . C54 H542 . 107.6 no
H541 . C54 H542 . 107.7 no
C54 . C55 C56 . 111.3(7) yes
C54 . C55 H551 . 107.5 no
C56 . C55 H551 . 108.3 no
C54 . C55 H552 . 109.9 no
C56 . C55 H552 . 110.9 no
H551 . C55 H552 . 108.9 no
C55 . C56 H561 . 109.8 no
C55 . C56 H562 . 109.5 no
H561 . C56 H562 . 108.6 no
C55 . C56 H563 . 111.7 no
H561 . C56 H563 . 109.8 no
H562 . C56 H563 . 107.3 no
C52 . C530 C540 . 111.9(10) yes
C52 . C530 H5301 . 108.4 no
C540 . C530 H5301 . 108.5 no
C52 . C530 H5302 . 109.4 no
C540 . C530 H5302 . 108.9 no
H5301 . C530 H5302 . 109.6 no
C530 . C540 C550 . 120.3(12) yes
C530 . C540 H5401 . 105.2 no
C550 . C540 H5401 . 108.5 no
C530 . C540 H5402 . 105.9 no
C550 . C540 H5402 . 108.6 no
H5401 . C540 H5402 . 107.9 no
C540 . C550 C560 . 114.5(13) yes
C540 . C550 H5501 . 107.4 no
C560 . C550 H5501 . 107.7 no
C540 . C550 H5502 . 108.2 no
C560 . C550 H5502 . 109.2 no
H5501 . C550 H5502 . 109.8 no
C550 . C560 H5601 . 109.4 no
C550 . C560 H5602 . 112.4 no
H5601 . C560 H5602 . 109.1 no
C550 . C560 H5603 . 107.3 no
H5601 . C560 H5603 . 110.5 no
H5602 . C560 H5603 . 108.2 no

loop_
_geom_bond_atom_site_label_1
_geom_bond_atom_site_label_2
_geom_bond_site_symmetry_2
_geom_bond_distance
_geom_bond_publ_flag
Zr1 Co1 . 2.7110(5) yes
Zr1 P1 . 2.9844(9) yes
Zr1 P2 . 2.9567(9) yes
Zr1 P3 . 2.9480(9) yes
Zr1 O1 . 2.244(2) yes
Zr1 O2 . 2.253(2) yes
Zr1 N1 . 2.189(3) yes
Zr1 N2 . 2.139(3) yes
Zr1 N3 . 2.156(3) yes
Zr1 C47 . 2.614(3) yes
Co1 P1 . 2.2434(10) yes
Co1 P2 . 2.2556(10) yes
Co1 P3 . 2.2615(10) yes
Co1 C46 . 1.774(3) yes
P1 N1 . 1.693(2) yes
P1 C10 . 1.871(3) yes
P1 C13 . 1.877(3) yes
P2 N2 . 1.688(2) yes
P2 C25 . 1.866(3) yes
P2 C28 . 1.861(3) yes
P3 N3 . 1.683(3) yes
P3 C40 . 1.860(4) yes
P3 C43 . 1.872(3) yes
O1 C47 . 1.279(4) yes
O2 C47 . 1.266(4) yes
O3 C46 . 1.158(4) yes
N1 C1 . 1.449(4) yes
N2 C16 . 1.450(4) yes
N3 C31 . 1.444(4) yes
C1 C2 . 1.412(5) yes
C1 C6 . 1.407(5) yes
C2 C3 . 1.391(5) yes
C2 C7 . 1.500(5) yes
C3 C4 . 1.378(5) yes
C3 H31 . 0.941 no
C4 C5 . 1.378(5) yes
C4 C8 . 1.512(5) yes
C5 C6 . 1.394(5) yes
C5 H51 . 0.931 no
C6 C9 . 1.495(5) yes
C7 H71 . 0.956 no
C7 H72 . 0.952 no
C7 H73 . 0.939 no
C8 H81 . 0.939 no
C8 H82 . 0.954 no
C8 H83 . 0.959 no
C9 H91 . 0.948 no
C9 H92 . 0.952 no
C9 H93 . 0.958 no
C10 C11 . 1.527(5) yes
C10 C12 . 1.533(4) yes
C10 H101 . 0.995 no
C11 H111 . 0.959 no
C11 H112 . 0.973 no
C11 H113 . 0.969 no
C12 H121 . 0.959 no
C12 H122 . 0.974 no
C12 H123 . 0.964 no
C13 C14 . 1.534(5) yes
C13 C15 . 1.538(4) yes
C13 H131 . 0.980 no
C14 H141 . 0.953 no
C14 H142 . 0.966 no
C14 H143 . 0.966 no
C15 H151 . 0.973 no
C15 H152 . 0.964 no
C15 H153 . 0.960 no
C16 C17 . 1.389(4) yes
C16 C21 . 1.413(4) yes
C17 C18 . 1.407(4) yes
C17 C22 . 1.503(5) yes
C18 C19 . 1.375(5) yes
C18 H181 . 0.935 no
C19 C20 . 1.377(5) yes
C19 C23 . 1.509(5) yes
C20 C21 . 1.388(5) yes
C20 H201 . 0.923 no
C21 C24 . 1.503(5) yes
C22 H221 . 0.967 no
C22 H222 . 0.967 no
C22 H223 . 0.981 no
C23 H231 . 0.939 no
C23 H232 . 0.944 no
C23 H233 . 0.945 no
C24 H241 . 0.958 no
C24 H242 . 0.955 no
C24 H243 . 0.945 no
C25 C26 . 1.534(4) yes
C25 C27 . 1.529(5) yes
C25 H251 . 0.962 no
C26 H261 . 0.964 no
C26 H262 . 0.968 no
C26 H263 . 0.982 no
C27 H271 . 0.941 no
C27 H272 . 0.957 no
C27 H273 . 0.959 no
C28 C29 . 1.537(4) yes
C28 C30 . 1.530(5) yes
C28 H281 . 0.973 no
C29 H291 . 0.969 no
C29 H292 . 0.967 no
C29 H293 . 0.968 no
C30 H301 . 0.971 no
C30 H302 . 0.964 no
C30 H303 . 0.967 no
C31 C32 . 1.405(5) yes
C31 C36 . 1.411(5) yes
C32 C33 . 1.394(5) yes
C32 C37 . 1.500(5) yes
C33 C34 . 1.384(5) yes
C33 H331 . 0.919 no
C34 C35 . 1.373(5) yes
C34 C38 . 1.508(5) yes
C35 C36 . 1.398(5) yes
C35 H351 . 0.925 no
C36 C39 . 1.500(5) yes
C37 H371 . 0.956 no
C37 H372 . 0.950 no
C37 H373 . 0.946 no
C38 H381 . 0.949 no
C38 H382 . 0.943 no
C38 H383 . 0.956 no
C39 H391 . 0.968 no
C39 H392 . 0.960 no
C39 H393 . 0.953 no
C40 C41 . 1.533(5) yes
C40 C42 . 1.526(5) yes
C40 H401 . 0.980 no
C41 H411 . 0.954 no
C41 H412 . 0.962 no
C41 H413 . 0.966 no
C42 H421 . 0.954 no
C42 H422 . 0.955 no
C42 H423 . 0.963 no
C43 C44 . 1.531(5) yes
C43 C45 . 1.538(4) yes
C43 H431 . 0.968 no
C44 H441 . 0.962 no
C44 H442 . 0.965 no
C44 H443 . 0.959 no
C45 H451 . 0.970 no
C45 H452 . 0.954 no
C45 H453 . 0.971 no
C47 C48 . 1.486(4) yes
C48 H481 . 0.948 no
C48 H482 . 0.949 no
C48 H483 . 0.963 no
C49 C50 3_656 1.508(7) yes
C49 H492 3_656 0.985 no
C49 C50 . 1.508(7) yes
C49 H492 . 0.985 no
C50 C51 . 1.513(7) yes
C50 H501 . 0.984 no
C50 H502 . 0.983 no
C51 H511 . 0.958 no
C51 H512 . 0.966 no
C51 H513 . 0.975 no
C52 C53 . 1.535(9) yes
C52 H522 . 0.965 no
C52 H523 . 0.971 no
C52 H526 . 0.960 no
C52 C530 . 1.400(12) yes
C52 H521 . 0.969 no
C52 H524 . 0.963 no
C52 H525 . 0.959 no
C53 C54 . 1.559(11) yes
C53 H531 . 0.975 no
C53 H532 . 0.968 no
C54 C55 . 1.508(10) yes
C54 H541 . 0.983 no
C54 H542 . 0.981 no
C55 C56 . 1.476(11) yes
C55 H551 . 0.992 no
C55 H552 . 0.981 no
C56 H561 . 0.967 no
C56 H562 . 0.967 no
C56 H563 . 0.966 no
C530 C540 . 1.522(18) yes
C530 H5301 . 0.974 no
C530 H5302 . 0.974 no
C540 C550 . 1.343(19) yes
C540 H5401 . 0.978 no
C540 H5402 . 0.975 no
C550 C560 . 1.64(2) yes
C550 H5501 . 0.979 no
C550 H5502 . 0.974 no
C560 H5601 . 0.958 no
C560 H5602 . 0.954 no
C560 H5603 . 0.960 no
